data_4304295
loop_
_publ_author_name
'Jacob Schneider'
'Young-A Lee'
'Javier P\'erez'
'William W. Brennessel'
'Christine Flaschenriem'
'Richard Eisenberg'

_publ_section_title
;
Strong Intra- and Intermolecular Aurophilic Interactions in a New Series of
Brilliantly Luminescent Dinuclear Cationic and Neutral Au(I)
Benzimidazolethiolate Complexes
;
_journal_name_full 'Inorganic Chemistry'
_journal_page_first 957
_journal_page_last 968
_journal_paper_doi 10.1021/ic701763x
_journal_volume 47
_journal_year 2008
_chemical_formula_moiety 'C64 H50 Au4 Cl2 N4 P4 S2'
_chemical_formula_sum 'C64 H50 Au4 Cl2 N4 P4 S2'
_chemical_formula_weight 1921.85
_chemical_name_common eisjs28
_chemical_name_systematic
;
 ?
;
_space_group_IT_number 56
_symmetry_cell_setting orthorhombic
_symmetry_space_group_name_Hall '-P 2ab 2ac'
_symmetry_space_group_name_H-M 'P c c n'
_atom_sites_solution_hydrogens geom
_atom_sites_solution_primary direct
_atom_sites_solution_secondary difmap
_audit_creation_method SHELXL-97
_cell_angle_alpha 90.00
_cell_angle_beta 90.00
_cell_angle_gamma 90.00
_cell_formula_units_Z 4
_cell_length_a 29.764(4)
_cell_length_b 12.0886(17)
_cell_length_c 17.881(3)
_cell_measurement_reflns_used 4065
_cell_measurement_temperature 100.0(1)
_cell_measurement_theta_max 28.85
_cell_measurement_theta_min 2.45
_cell_volume 6433.7(17)
_computing_cell_refinement 'SAINT (Bruker, 2006)'
_computing_data_collection 'APEX2 (Bruker, 2006)'
_computing_data_reduction 'SAINT (Bruker, 2006)'
_computing_molecular_graphics 'SHELXTL (Bruker, 2000)'
_computing_publication_material 'SHELXTL (Bruker, 2000)'
_computing_structure_refinement 'SHELXL-97 (Sheldrick, 1997)'
_computing_structure_solution 'SIR97 (Altomare et al., 1999)'
_diffrn_ambient_temperature 100.0(1)
_diffrn_measured_fraction_theta_full 1.000
_diffrn_measured_fraction_theta_max 1.000
_diffrn_measurement_device_type 'Bruker SMART APEX II CCD Platform'
_diffrn_measurement_method 'area detector, \w scans per \f'
_diffrn_radiation_monochromator graphite
_diffrn_radiation_source 'fine-focus sealed tube'
_diffrn_radiation_type MoK\a
_diffrn_radiation_wavelength 0.71073
_diffrn_reflns_av_R_equivalents 0.1374
_diffrn_reflns_av_sigmaI/netI 0.0771
_diffrn_reflns_limit_h_max 39
_diffrn_reflns_limit_h_min -39
_diffrn_reflns_limit_k_max 16
_diffrn_reflns_limit_k_min -16
_diffrn_reflns_limit_l_max 23
_diffrn_reflns_limit_l_min -23
_diffrn_reflns_number 85079
_diffrn_reflns_theta_full 28.28
_diffrn_reflns_theta_max 28.28
_diffrn_reflns_theta_min 1.37
_exptl_absorpt_coefficient_mu 9.382
_exptl_absorpt_correction_T_max 0.9120
_exptl_absorpt_correction_T_min 0.1248
_exptl_absorpt_correction_type multi-scan
_exptl_absorpt_process_details 'SADABS (Blessing, 1995)'
_exptl_crystal_colour colorless
_exptl_crystal_density_diffrn 1.984
_exptl_crystal_density_method 'not measured'
_exptl_crystal_description needle
_exptl_crystal_F_000 3616
_exptl_crystal_size_max 0.38
_exptl_crystal_size_mid 0.06
_exptl_crystal_size_min 0.01
_refine_diff_density_max 2.490
_refine_diff_density_min -2.039
_refine_diff_density_rms 0.203
_refine_ls_extinction_method none
_refine_ls_goodness_of_fit_ref 1.066
_refine_ls_hydrogen_treatment constr
_refine_ls_matrix_type full
_refine_ls_number_parameters 378
_refine_ls_number_reflns 7980
_refine_ls_number_restraints 34
_refine_ls_restrained_S_all 1.064
_refine_ls_R_factor_all 0.1121
_refine_ls_R_factor_gt 0.0599
_refine_ls_shift/su_max 0.001
_refine_ls_shift/su_mean 0.000
_refine_ls_structure_factor_coef Fsqd
_refine_ls_weighting_details 'calc w=1/[\s^2^(Fo^2^)+(0.0573P)^2^+15.2107P] where P=(Fo^2^+2Fc^2^)/3'
_refine_ls_weighting_scheme calc
_refine_ls_wR_factor_gt 0.1184
_refine_ls_wR_factor_ref 0.1347
_reflns_number_gt 5165
_reflns_number_total 7980
_reflns_threshold_expression >2sigma(I)
_cod_data_source_file ic701763x-file002_7.cif
_cod_data_source_block eisjs28
_cod_original_cell_volume 6433.5(16)
_cod_database_code 4304295

loop_
_symmetry_equiv_pos_as_xyz
'x, y, z'
'-x+1/2, -y+1/2, z'
'-x, y+1/2, -z+1/2'
'x+1/2, -y, -z+1/2'
'-x, -y, -z'
'x-1/2, y-1/2, -z'
'x, -y-1/2, z-1/2'
'-x-1/2, y, z-1/2'

loop_
_atom_site_label
_atom_site_type_symbol
_atom_site_fract_x
_atom_site_fract_y
_atom_site_fract_z
_atom_site_U_iso_or_equiv
_atom_site_adp_type
_atom_site_occupancy
_atom_site_symmetry_multiplicity
_atom_site_calc_flag
_atom_site_refinement_flags
_atom_site_disorder_assembly
_atom_site_disorder_group
Au1 Au 0.297996(12) 0.28535(4) 0.30963(2) 0.03331(12) Uani 1 1 d . . .
Au2 Au 0.384089(12) 0.18658(4) 0.34774(2) 0.03571(13) Uani 1 1 d . A .
P1 P 0.29988(9) 0.3963(2) 0.41173(15) 0.0311(6) Uani 1 1 d D A .
P2 P 0.39277(8) 0.2964(3) 0.44720(16) 0.0381(7) Uani 1 1 d . . .
Cl1 Cl 0.4633(2) -0.3173(4) 0.1511(3) 0.085(2) Uani 0.766(8) 1 d P A 1
S1 S 0.3004(3) 0.1809(12) 0.2035(8) 0.0459(16) Uani 0.766(8) 1 d PD A 1
C1 C 0.3432(5) 0.0821(14) 0.2109(8) 0.039(3) Uani 0.766(8) 1 d PD A 1
N1 N 0.3750(4) 0.0799(12) 0.2656(7) 0.027(3) Uani 0.766(8) 1 d PD A 1
C2 C 0.4012(5) -0.0121(12) 0.2476(8) 0.035(4) Uani 0.766(8) 1 d PD A 1
C3 C 0.4364(5) -0.0594(14) 0.2845(9) 0.043(4) Uani 0.766(8) 1 d PD A 1
H3 H 0.4477 -0.0284 0.3296 0.051 Uiso 0.766(8) 1 calc PR A 1
C4 C 0.4551(6) -0.1532(14) 0.2543(10) 0.050(4) Uani 0.766(8) 1 d PD A 1
H4 H 0.4796 -0.1884 0.2785 0.060 Uiso 0.766(8) 1 calc PR A 1
C5 C 0.4381(8) -0.1955(15) 0.1894(12) 0.063(7) Uani 0.766(8) 1 d PD A 1
C6 C 0.4015(6) -0.1536(13) 0.1513(9) 0.049(4) Uani 0.766(8) 1 d PD A 1
H6 H 0.3895 -0.1869 0.1075 0.058 Uiso 0.766(8) 1 calc PR A 1
C7 C 0.3840(5) -0.0590(13) 0.1830(9) 0.043(4) Uani 0.766(8) 1 d PD A 1
N2 N 0.3464(4) 0.0041(12) 0.1579(8) 0.046(3) Uani 0.766(8) 1 d PD A 1
Cl1' Cl 0.4873(4) -0.2571(11) 0.2484(9) 0.060(5) Uani 0.234(8) 1 d P A 5
S1' S 0.2955(9) 0.183(4) 0.195(3) 0.0459(16) Uani 0.234(8) 1 d PD A 5
C1' C 0.3365(9) 0.079(3) 0.198(2) 0.039(3) Uani 0.234(8) 1 d PD A 5
N1' N 0.3711(11) 0.070(3) 0.247(2) 0.027(3) Uani 0.234(8) 1 d PD A 5
C2' C 0.3931(10) -0.027(3) 0.225(2) 0.035(4) Uani 0.234(8) 1 d PD A 5
C3' C 0.4301(13) -0.079(4) 0.252(2) 0.043(4) Uani 0.234(8) 1 d PD A 5
H3' H 0.4460 -0.0512 0.2942 0.051 Uiso 0.234(8) 1 calc PR A 5
C4' C 0.4432(15) -0.174(4) 0.216(3) 0.050(4) Uani 0.234(8) 1 d PD A 5
C5' C 0.4201(15) -0.214(3) 0.156(3) 0.063(7) Uani 0.234(8) 1 d PD A 5
H5' H 0.4308 -0.2800 0.1337 0.076 Uiso 0.234(8) 1 calc PR A 5
C6' C 0.3825(15) -0.165(4) 0.126(2) 0.049(4) Uani 0.234(8) 1 d PD A 5
H6' H 0.3667 -0.1933 0.0835 0.058 Uiso 0.234(8) 1 calc PR A 5
C7' C 0.3705(11) -0.070(3) 0.163(2) 0.043(4) Uani 0.234(8) 1 d PD A 5
N2' N 0.3333(11) 0.000(4) 0.145(2) 0.046(3) Uani 0.234(8) 1 d PD A 5
C8 C 0.3376(3) 0.3403(9) 0.4830(5) 0.033(2) Uani 1 1 d . A .
H8A H 0.3228 0.2761 0.5070 0.040 Uiso 1 1 calc R . .
H8B H 0.3422 0.3973 0.5220 0.040 Uiso 1 1 calc R . .
C9 C 0.321(2) 0.533(2) 0.392(4) 0.050(3) Uani 0.44(2) 1 d PGD A 1
C10 C 0.3444(18) 0.558(2) 0.327(3) 0.067(6) Uani 0.44(2) 1 d PG A 1
H10 H 0.3464 0.5051 0.2884 0.080 Uiso 0.44(2) 1 calc PR A 1
C11 C 0.3651(10) 0.6607(19) 0.3195(17) 0.073(5) Uani 0.44(2) 1 d PG A 1
H11 H 0.3811 0.6777 0.2750 0.088 Uiso 0.44(2) 1 calc PR A 1
C12 C 0.3621(8) 0.7385(12) 0.3766(15) 0.050(3) Uani 0.44(2) 1 d PG A 1
H12 H 0.3762 0.8085 0.3711 0.060 Uiso 0.44(2) 1 calc PR A 1
C13 C 0.3386(12) 0.714(2) 0.4416(15) 0.067(6) Uani 0.44(2) 1 d PG A 1
H13 H 0.3366 0.7668 0.4806 0.080 Uiso 0.44(2) 1 calc PR A 1
C14 C 0.318(2) 0.611(3) 0.450(3) 0.073(5) Uani 0.44(2) 1 d PG A 1
H14 H 0.3019 0.5943 0.4939 0.088 Uiso 0.44(2) 1 calc PR A 1
C9' C 0.3203(19) 0.5334(15) 0.390(3) 0.050(3) Uani 0.56(2) 1 d PGD A 5
C10' C 0.3370(15) 0.5513(14) 0.319(3) 0.067(6) Uani 0.56(2) 1 d PG A 5
H10' H 0.3405 0.4909 0.2854 0.080 Uiso 0.56(2) 1 calc PR A 5
C11' C 0.3487(8) 0.6575(17) 0.2964(14) 0.073(5) Uani 0.56(2) 1 d PG A 5
H11' H 0.3602 0.6697 0.2474 0.088 Uiso 0.56(2) 1 calc PR A 5
C12' C 0.3436(7) 0.7459(8) 0.3454(12) 0.050(3) Uani 0.56(2) 1 d PG A 5
H12' H 0.3516 0.8185 0.3300 0.060 Uiso 0.56(2) 1 calc PR A 5
C13' C 0.3269(9) 0.7280(17) 0.4169(12) 0.067(6) Uani 0.56(2) 1 d PG A 5
H13' H 0.3234 0.7884 0.4504 0.080 Uiso 0.56(2) 1 calc PR A 5
C14' C 0.3152(16) 0.622(2) 0.439(2) 0.073(5) Uani 0.56(2) 1 d PG A 5
H14' H 0.3038 0.6095 0.4884 0.088 Uiso 0.56(2) 1 calc PR A 5
C15 C 0.2483(3) 0.4207(8) 0.4605(5) 0.029(2) Uani 1 1 d . . .
C16 C 0.2433(4) 0.4072(10) 0.5368(6) 0.043(3) Uani 1 1 d . A .
H16A H 0.2675 0.3787 0.5657 0.051 Uiso 1 1 calc R . .
C17 C 0.2024(4) 0.4359(11) 0.5718(6) 0.050(3) Uani 1 1 d . . .
H17A H 0.1991 0.4263 0.6243 0.060 Uiso 1 1 calc R A .
C18 C 0.1672(4) 0.4777(10) 0.5306(7) 0.051(3) Uani 1 1 d . A .
H18A H 0.1400 0.4980 0.5549 0.061 Uiso 1 1 calc R . .
C19 C 0.1714(4) 0.4900(9) 0.4544(6) 0.041(3) Uani 1 1 d . . .
H19A H 0.1468 0.5177 0.4260 0.049 Uiso 1 1 calc R A .
C20 C 0.2117(3) 0.4619(8) 0.4187(6) 0.030(2) Uani 1 1 d . A .
H20A H 0.2144 0.4706 0.3661 0.036 Uiso 1 1 calc R . .
C21 C 0.4261(3) 0.4192(11) 0.4349(6) 0.044(3) Uani 1 1 d . A .
C22 C 0.4283(4) 0.5028(11) 0.4874(7) 0.053(3) Uani 1 1 d . . .
H22A H 0.4117 0.4961 0.5325 0.063 Uiso 1 1 calc R A .
C23 C 0.4540(4) 0.5951(12) 0.4760(7) 0.057(4) Uani 1 1 d . A .
H23A H 0.4542 0.6523 0.5124 0.068 Uiso 1 1 calc R . .
C24 C 0.4797(4) 0.6059(11) 0.4121(7) 0.054(3) Uani 1 1 d . . .
H24A H 0.4979 0.6695 0.4046 0.064 Uiso 1 1 calc R A .
C25 C 0.4784(4) 0.5242(12) 0.3604(7) 0.059(4) Uani 1 1 d . A .
H25A H 0.4962 0.5309 0.3165 0.071 Uiso 1 1 calc R . .
C26 C 0.4518(4) 0.4310(12) 0.3698(7) 0.055(3) Uani 1 1 d . . .
H26A H 0.4511 0.3755 0.3322 0.066 Uiso 1 1 calc R A .
C27 C 0.4162(3) 0.2237(10) 0.5264(6) 0.037(3) Uani 1 1 d . A .
C28 C 0.4030(3) 0.2418(11) 0.5998(6) 0.045(3) Uani 1 1 d . . .
H28A H 0.3829 0.3006 0.6109 0.054 Uiso 1 1 calc R A .
C29 C 0.4188(4) 0.1746(11) 0.6573(7) 0.052(3) Uani 1 1 d . A .
H29A H 0.4089 0.1867 0.7072 0.062 Uiso 1 1 calc R . .
C30 C 0.4485(5) 0.0917(13) 0.6423(7) 0.067(4) Uani 1 1 d . . .
H30A H 0.4598 0.0476 0.6821 0.080 Uiso 1 1 calc R A .
C31 C 0.4620(5) 0.0716(14) 0.5722(7) 0.079(5) Uani 1 1 d . A .
H31A H 0.4821 0.0123 0.5623 0.095 Uiso 1 1 calc R . .
C32 C 0.4465(4) 0.1378(13) 0.5134(7) 0.064(4) Uani 1 1 d . . .
H32A H 0.4567 0.1240 0.4640 0.077 Uiso 1 1 calc R A .

loop_
_atom_site_aniso_label
_atom_site_aniso_U_11
_atom_site_aniso_U_22
_atom_site_aniso_U_33
_atom_site_aniso_U_23
_atom_site_aniso_U_13
_atom_site_aniso_U_12
Au1 0.02523(19) 0.0493(3) 0.02535(19) 0.00038(19) 0.00132(16) 0.00609(18)
Au2 0.02089(18) 0.0531(3) 0.0332(2) 0.0037(2) 0.00321(16) 0.00270(18)
P1 0.0254(13) 0.0376(15) 0.0304(13) 0.0037(12) 0.0029(11) 0.0010(12)
P2 0.0209(12) 0.0567(19) 0.0366(15) -0.0002(14) 0.0029(11) 0.0012(12)
Cl1 0.130(5) 0.055(3) 0.071(3) 0.001(3) 0.034(3) 0.033(3)
S1 0.032(2) 0.082(2) 0.024(4) -0.010(2) -0.006(2) 0.018(2)
C1 0.030(7) 0.059(8) 0.027(8) -0.008(6) 0.003(6) 0.004(6)
N1 0.023(5) 0.031(6) 0.027(8) 0.006(5) -0.001(4) 0.002(4)
C2 0.045(8) 0.038(8) 0.022(8) 0.006(7) 0.010(6) 0.000(6)
C3 0.032(7) 0.057(10) 0.039(10) 0.003(8) 0.004(7) 0.010(7)
C4 0.049(10) 0.062(11) 0.038(10) 0.010(9) 0.008(8) 0.012(8)
C5 0.068(15) 0.047(11) 0.074(15) 0.014(11) 0.043(12) 0.006(9)
C6 0.069(13) 0.045(9) 0.032(10) 0.000(8) 0.013(8) 0.015(9)
C7 0.037(9) 0.054(9) 0.038(9) -0.009(7) 0.012(7) -0.018(8)
N2 0.038(8) 0.060(7) 0.040(7) -0.017(6) 0.004(6) 0.004(7)
Cl1' 0.049(8) 0.043(8) 0.087(11) -0.008(7) -0.013(7) 0.018(6)
S1' 0.032(2) 0.082(2) 0.024(4) -0.010(2) -0.006(2) 0.018(2)
C1' 0.030(7) 0.059(8) 0.027(8) -0.008(6) 0.003(6) 0.004(6)
N1' 0.023(5) 0.031(6) 0.027(8) 0.006(5) -0.001(4) 0.002(4)
C2' 0.045(8) 0.038(8) 0.022(8) 0.006(7) 0.010(6) 0.000(6)
C3' 0.032(7) 0.057(10) 0.039(10) 0.003(8) 0.004(7) 0.010(7)
C4' 0.049(10) 0.062(11) 0.038(10) 0.010(9) 0.008(8) 0.012(8)
C5' 0.068(15) 0.047(11) 0.074(15) 0.014(11) 0.043(12) 0.006(9)
C6' 0.069(13) 0.045(9) 0.032(10) 0.000(8) 0.013(8) 0.015(9)
C7' 0.037(9) 0.054(9) 0.038(9) -0.009(7) 0.012(7) -0.018(8)
N2' 0.038(8) 0.060(7) 0.040(7) -0.017(6) 0.004(6) 0.004(7)
C8 0.025(5) 0.047(7) 0.028(5) -0.002(5) -0.002(4) -0.004(5)
C9 0.039(6) 0.045(6) 0.064(8) 0.001(5) 0.003(5) -0.009(5)
C10 0.091(14) 0.047(7) 0.062(11) -0.001(6) 0.015(11) -0.019(7)
C11 0.090(11) 0.063(8) 0.067(12) 0.002(7) 0.024(10) -0.023(8)
C12 0.039(6) 0.045(6) 0.064(8) 0.001(5) 0.003(5) -0.009(5)
C13 0.091(14) 0.047(7) 0.062(11) -0.001(6) 0.015(11) -0.019(7)
C14 0.090(11) 0.063(8) 0.067(12) 0.002(7) 0.024(10) -0.023(8)
C9' 0.039(6) 0.045(6) 0.064(8) 0.001(5) 0.003(5) -0.009(5)
C10' 0.091(14) 0.047(7) 0.062(11) -0.001(6) 0.015(11) -0.019(7)
C11' 0.090(11) 0.063(8) 0.067(12) 0.002(7) 0.024(10) -0.023(8)
C12' 0.039(6) 0.045(6) 0.064(8) 0.001(5) 0.003(5) -0.009(5)
C13' 0.091(14) 0.047(7) 0.062(11) -0.001(6) 0.015(11) -0.019(7)
C14' 0.090(11) 0.063(8) 0.067(12) 0.002(7) 0.024(10) -0.023(8)
C15 0.028(5) 0.027(5) 0.031(5) -0.001(4) 0.007(4) -0.006(4)
C16 0.036(6) 0.054(8) 0.039(6) 0.004(6) -0.002(5) 0.008(5)
C17 0.049(7) 0.070(9) 0.032(6) -0.005(6) 0.017(6) 0.002(7)
C18 0.035(6) 0.060(8) 0.058(8) -0.008(7) 0.013(6) 0.002(6)
C19 0.038(6) 0.040(7) 0.045(7) 0.002(6) -0.007(5) 0.002(5)
C20 0.035(6) 0.030(6) 0.025(5) 0.001(4) -0.003(4) 0.003(4)
C21 0.021(5) 0.067(8) 0.044(7) 0.012(6) -0.001(5) -0.001(5)
C22 0.048(7) 0.073(9) 0.037(7) -0.001(7) 0.000(6) -0.020(7)
C23 0.046(7) 0.073(9) 0.051(8) -0.006(7) 0.009(6) -0.020(7)
C24 0.044(7) 0.061(9) 0.056(8) -0.012(7) 0.010(6) -0.014(6)
C25 0.051(8) 0.073(10) 0.052(8) 0.006(7) 0.006(6) -0.028(7)
C26 0.048(7) 0.076(10) 0.040(7) -0.015(6) 0.019(6) -0.012(7)
C27 0.021(5) 0.062(8) 0.029(5) 0.008(5) -0.011(4) -0.005(5)
C28 0.026(5) 0.071(8) 0.038(6) -0.004(6) -0.004(5) 0.004(5)
C29 0.040(6) 0.087(10) 0.029(6) 0.007(7) -0.008(5) 0.000(7)
C30 0.065(9) 0.094(11) 0.043(8) -0.003(8) -0.019(7) 0.036(8)
C31 0.085(11) 0.113(13) 0.039(8) 0.003(8) 0.004(7) 0.072(10)
C32 0.047(7) 0.110(12) 0.037(7) 0.004(7) 0.005(6) 0.030(8)

loop_
_atom_type_symbol
_atom_type_description
_atom_type_scat_dispersion_real
_atom_type_scat_dispersion_imag
_atom_type_scat_source
C C 0.0033 0.0016 'International Tables Vol C Tables 4.2.6.8 and 6.1.1.4'
H H 0.0000 0.0000 'International Tables Vol C Tables 4.2.6.8 and 6.1.1.4'
N N 0.0061 0.0033 'International Tables Vol C Tables 4.2.6.8 and 6.1.1.4'
P P 0.1023 0.0942 'International Tables Vol C Tables 4.2.6.8 and 6.1.1.4'
S S 0.1246 0.1234 'International Tables Vol C Tables 4.2.6.8 and 6.1.1.4'
Cl Cl 0.1484 0.1585 'International Tables Vol C Tables 4.2.6.8 and 6.1.1.4'
Au Au -2.0133 8.8022 'International Tables Vol C Tables 4.2.6.8 and 6.1.1.4'

loop_
_geom_angle_atom_site_label_1
_geom_angle_atom_site_label_2
_geom_angle_atom_site_label_3
_geom_angle
_geom_angle_site_symmetry_1
_geom_angle_site_symmetry_3
_geom_angle_publ_flag
P1 Au1 S1 175.8(4) . . ?
P1 Au1 S1' 174.7(12) . . ?
P1 Au1 Au2 91.86(7) . . ?
S1 Au1 Au2 86.54(18) . . ?
S1' Au1 Au2 90.9(6) . . ?
P1 Au1 Au1 101.15(7) . 2 ?
S1 Au1 Au1 82.6(3) . 2 ?
S1' Au1 Au1 79.8(8) . 2 ?
Au2 Au1 Au1 136.60(3) . 2 ?
N1 Au2 P2 175.3(5) . . ?
P2 Au2 N1' 176.7(10) . . ?
N1 Au2 Au1 88.5(3) . . ?
P2 Au2 Au1 92.54(7) . . ?
N1' Au2 Au1 85.5(8) . . ?
C15 P1 C9 103.8(19) . . ?
C15 P1 C9' 103.9(15) . . ?
C15 P1 C8 104.4(5) . . ?
C9 P1 C8 105(3) . . ?
C9' P1 C8 106(2) . . ?
C15 P1 Au1 117.9(3) . . ?
C9 P1 Au1 113(2) . . ?
C9' P1 Au1 112.4(16) . . ?
C8 P1 Au1 111.0(3) . . ?
C21 P2 C27 106.5(5) . . ?
C21 P2 C8 107.3(5) . . ?
C27 P2 C8 102.2(5) . . ?
C21 P2 Au2 117.2(4) . . ?
C27 P2 Au2 112.3(4) . . ?
C8 P2 Au2 110.2(3) . . ?
C1 S1 Au1 109.8(6) . . ?
N2 C1 N1 116.5(11) . . ?
N2 C1 S1 118.5(10) . . ?
N1 C1 S1 124.9(10) . . ?
C1 N1 C2 103.7(10) . . ?
C1 N1 Au2 128.1(9) . . ?
C2 N1 Au2 128.1(9) . . ?
C3 C2 C7 121.0(14) . . ?
C3 C2 N1 130.7(14) . . ?
C7 C2 N1 108.2(12) . . ?
C2 C3 C4 117.9(16) . . ?
C2 C3 H3 121.1 . . ?
C4 C3 H3 121.1 . . ?
C5 C4 C3 119.6(17) . . ?
C5 C4 H4 120.2 . . ?
C3 C4 H4 120.2 . . ?
C4 C5 C6 125.0(16) . . ?
C4 C5 Cl1 118.6(17) . . ?
C6 C5 Cl1 116.4(17) . . ?
C7 C6 C5 113.6(17) . . ?
C7 C6 H6 123.2 . . ?
C5 C6 H6 123.2 . . ?
C6 C7 C2 122.8(15) . . ?
C6 C7 N2 127.7(15) . . ?
C2 C7 N2 109.4(12) . . ?
C1 N2 C7 102.1(11) . . ?
C1' S1' Au1 108.7(18) . . ?
N2' C1' N1' 116.7(19) . . ?
N2' C1' S1' 116(2) . . ?
N1' C1' S1' 127(2) . . ?
C1' N1' C2' 103.5(19) . . ?
C1' N1' Au2 125.5(18) . . ?
C2' N1' Au2 131(2) . . ?
C3' C2' C7' 120(2) . . ?
C3' C2' N1' 131(3) . . ?
C7' C2' N1' 108.2(19) . . ?
C2' C3' C4' 117(3) . . ?
C2' C3' H3' 121.7 . . ?
C4' C3' H3' 121.7 . . ?
C5' C4' C3' 121(3) . . ?
C5' C4' Cl1' 116(3) . . ?
C3' C4' Cl1' 123(3) . . ?
C4' C5' C6' 125(3) . . ?
C4' C5' H5' 117.6 . . ?
C6' C5' H5' 117.6 . . ?
C5' C6' C7' 112(3) . . ?
C5' C6' H6' 124.0 . . ?
C7' C6' H6' 124.0 . . ?
C6' C7' C2' 125(2) . . ?
C6' C7' N2' 126(3) . . ?
C2' C7' N2' 109.7(19) . . ?
C1' N2' C7' 101.9(19) . . ?
P1 C8 P2 114.3(5) . . ?
P1 C8 H8A 108.7 . . ?
P2 C8 H8A 108.7 . . ?
P1 C8 H8B 108.7 . . ?
P2 C8 H8B 108.7 . . ?
H8A C8 H8B 107.6 . . ?
C10 C9 C14 120.0 . . ?
C10 C9 P1 122(3) . . ?
C14 C9 P1 117(3) . . ?
C11 C10 C9 120.0 . . ?
C11 C10 H10 120.0 . . ?
C9 C10 H10 120.0 . . ?
C10 C11 C12 120.0 . . ?
C10 C11 H11 120.0 . . ?
C12 C11 H11 120.0 . . ?
C13 C12 C11 120.0 . . ?
C13 C12 H12 120.0 . . ?
C11 C12 H12 120.0 . . ?
C14 C13 C12 120.0 . . ?
C14 C13 H13 120.0 . . ?
C12 C13 H13 120.0 . . ?
C13 C14 C9 120.0 . . ?
C13 C14 H14 120.0 . . ?
C9 C14 H14 120.0 . . ?
C10' C9' C14' 120.0 . . ?
C10' C9' P1 117(2) . . ?
C14' C9' P1 122(2) . . ?
C9' C10' C11' 120.0 . . ?
C9' C10' H10' 120.0 . . ?
C11' C10' H10' 120.0 . . ?
C12' C11' C10' 120.0 . . ?
C12' C11' H11' 120.0 . . ?
C10' C11' H11' 120.0 . . ?
C13' C12' C11' 120.0 . . ?
C13' C12' H12' 120.0 . . ?
C11' C12' H12' 120.0 . . ?
C14' C13' C12' 120.0 . . ?
C14' C13' H13' 120.0 . . ?
C12' C13' H13' 120.0 . . ?
C13' C14' C9' 120.0 . . ?
C13' C14' H14' 120.0 . . ?
C9' C14' H14' 120.0 . . ?
C16 C15 C20 118.9(9) . . ?
C16 C15 P1 123.5(8) . . ?
C20 C15 P1 117.5(7) . . ?
C15 C16 C17 120.0(10) . . ?
C15 C16 H16A 120.0 . . ?
C17 C16 H16A 120.0 . . ?
C18 C17 C16 120.6(11) . . ?
C18 C17 H17A 119.7 . . ?
C16 C17 H17A 119.7 . . ?
C17 C18 C19 120.1(11) . . ?
C17 C18 H18A 119.9 . . ?
C19 C18 H18A 119.9 . . ?
C18 C19 C20 120.1(10) . . ?
C18 C19 H19A 120.0 . . ?
C20 C19 H19A 120.0 . . ?
C19 C20 C15 120.3(9) . . ?
C19 C20 H20A 119.8 . . ?
C15 C20 H20A 119.8 . . ?
C22 C21 C26 117.7(11) . . ?
C22 C21 P2 123.1(9) . . ?
C26 C21 P2 119.2(10) . . ?
C23 C22 C21 121.4(12) . . ?
C23 C22 H22A 119.3 . . ?
C21 C22 H22A 119.3 . . ?
C22 C23 C24 120.7(13) . . ?
C22 C23 H23A 119.6 . . ?
C24 C23 H23A 119.6 . . ?
C25 C24 C23 118.7(12) . . ?
C25 C24 H24A 120.6 . . ?
C23 C24 H24A 120.6 . . ?
C24 C25 C26 121.7(12) . . ?
C24 C25 H25A 119.1 . . ?
C26 C25 H25A 119.1 . . ?
C25 C26 C21 119.7(12) . . ?
C25 C26 H26A 120.1 . . ?
C21 C26 H26A 120.1 . . ?
C28 C27 C32 117.3(10) . . ?
C28 C27 P2 123.7(9) . . ?
C32 C27 P2 118.8(9) . . ?
C27 C28 C29 120.7(11) . . ?
C27 C28 H28A 119.6 . . ?
C29 C28 H28A 119.6 . . ?
C30 C29 C28 120.2(12) . . ?
C30 C29 H29A 119.9 . . ?
C28 C29 H29A 119.9 . . ?
C31 C30 C29 120.8(13) . . ?
C31 C30 H30A 119.6 . . ?
C29 C30 H30A 119.6 . . ?
C30 C31 C32 120.0(12) . . ?
C30 C31 H31A 120.0 . . ?
C32 C31 H31A 120.0 . . ?
C27 C32 C31 120.9(11) . . ?
C27 C32 H32A 119.5 . . ?
C31 C32 H32A 119.5 . . ?

loop_
_geom_bond_atom_site_label_1
_geom_bond_atom_site_label_2
_geom_bond_distance
_geom_bond_site_symmetry_2
_geom_bond_publ_flag
Au1 P1 2.266(3) . ?
Au1 S1 2.280(14) . ?
Au1 S1' 2.40(5) . ?
Au1 Au2 2.9080(6) . ?
Au1 Au1 2.9822(8) 2 ?
Au2 N1 1.973(11) . ?
Au2 P2 2.235(3) . ?
Au2 N1' 2.32(4) . ?
P1 C15 1.791(10) . ?
P1 C9 1.806(8) . ?
P1 C9' 1.806(8) . ?
P1 C8 1.827(10) . ?
P2 C21 1.799(12) . ?
P2 C27 1.807(10) . ?
P2 C8 1.842(10) . ?
Cl1 C5 1.788(18) . ?
S1 C1 1.751(12) . ?
C1 N2 1.339(15) . ?
C1 N1 1.362(14) . ?
N1 C2 1.395(15) . ?
C2 C3 1.364(17) . ?
C2 C7 1.386(18) . ?
C3 C4 1.37(2) . ?
C3 H3 0.9500 . ?
C4 C5 1.37(3) . ?
C4 H4 0.9500 . ?
C5 C6 1.38(3) . ?
C6 C7 1.379(18) . ?
C6 H6 0.9500 . ?
C7 N2 1.427(17) . ?
Cl1' C4' 1.75(4) . ?
S1' C1' 1.754(18) . ?
C1' N2' 1.34(2) . ?
C1' N1' 1.36(2) . ?
N1' C2' 1.40(2) . ?
C2' C3' 1.36(2) . ?
C2' C7' 1.39(2) . ?
C3' C4' 1.37(3) . ?
C3' H3' 0.9500 . ?
C4' C5' 1.36(3) . ?
C5' C6' 1.38(3) . ?
C5' H5' 0.9500 . ?
C6' C7' 1.38(2) . ?
C6' H6' 0.9500 . ?
C7' N2' 1.42(2) . ?
C8 H8A 0.9900 . ?
C8 H8B 0.9900 . ?
C9 C10 1.3900 . ?
C9 C14 1.3900 . ?
C10 C11 1.3900 . ?
C10 H10 0.9500 . ?
C11 C12 1.3900 . ?
C11 H11 0.9500 . ?
C12 C13 1.3900 . ?
C12 H12 0.9500 . ?
C13 C14 1.3900 . ?
C13 H13 0.9500 . ?
C14 H14 0.9500 . ?
C9' C10' 1.3900 . ?
C9' C14' 1.3900 . ?
C10' C11' 1.3900 . ?
C10' H10' 0.9500 . ?
C11' C12' 1.3900 . ?
C11' H11' 0.9500 . ?
C12' C13' 1.3900 . ?
C12' H12' 0.9500 . ?
C13' C14' 1.3900 . ?
C13' H13' 0.9500 . ?
C14' H14' 0.9500 . ?
C15 C16 1.382(14) . ?
C15 C20 1.411(13) . ?
C16 C17 1.413(14) . ?
C16 H16A 0.9500 . ?
C17 C18 1.376(16) . ?
C17 H17A 0.9500 . ?
C18 C19 1.377(16) . ?
C18 H18A 0.9500 . ?
C19 C20 1.402(14) . ?
C19 H19A 0.9500 . ?
C20 H20A 0.9500 . ?
C21 C22 1.382(17) . ?
C21 C26 1.400(15) . ?
C22 C23 1.368(17) . ?
C22 H22A 0.9500 . ?
C23 C24 1.380(16) . ?
C23 H23A 0.9500 . ?
C24 C25 1.355(17) . ?
C24 H24A 0.9500 . ?
C25 C26 1.387(17) . ?
C25 H25A 0.9500 . ?
C26 H26A 0.9500 . ?
C27 C28 1.387(15) . ?
C27 C32 1.394(16) . ?
C28 C29 1.393(16) . ?
C28 H28A 0.9500 . ?
C29 C30 1.363(17) . ?
C29 H29A 0.9500 . ?
C30 C31 1.338(17) . ?
C30 H30A 0.9500 . ?
C31 C32 1.400(17) . ?
C31 H31A 0.9500 . ?
C32 H32A 0.9500 . ?

loop_
_geom_torsion_atom_site_label_1
_geom_torsion_atom_site_label_2
_geom_torsion_atom_site_label_3
_geom_torsion_atom_site_label_4
_geom_torsion
_geom_torsion_site_symmetry_1
_geom_torsion_site_symmetry_2
_geom_torsion_site_symmetry_3
_geom_torsion_site_symmetry_4
_geom_torsion_publ_flag
P1 Au1 Au2 N1 172.6(5) . . . . ?
S1 Au1 Au2 N1 -11.3(5) . . . . ?
Au1 Au1 Au2 N1 64.2(4) 2 . . . ?
P1 Au1 Au2 P2 -2.85(10) . . . . ?
S1 Au1 Au2 P2 173.3(4) . . . . ?
S1' Au1 Au2 P2 172.7(13) . . . . ?
Au1 Au1 Au2 P2 -111.26(8) 2 . . . ?
P1 Au1 Au2 N1' 174.5(12) . . . . ?
S1' Au1 Au2 N1' -10.0(11) . . . . ?
Au1 Au1 Au2 N1' 66.1(12) 2 . . . ?
S1 Au1 P1 C15 151(4) . . . . ?
S1' Au1 P1 C15 96(8) . . . . ?
Au2 Au1 P1 C15 -141.9(4) . . . . ?
Au1 Au1 P1 C15 -3.5(4) 2 . . . ?
S1 Au1 P1 C9 29(5) . . . . ?
S1' Au1 P1 C9 -26(8) . . . . ?
Au2 Au1 P1 C9 96(3) . . . . ?
Au1 Au1 P1 C9 -125(3) 2 . . . ?
S1 Au1 P1 C9' 30(4) . . . . ?
S1' Au1 P1 C9' -25(8) . . . . ?
Au2 Au1 P1 C9' 97(2) . . . . ?
Au1 Au1 P1 C9' -124(2) 2 . . . ?
S1 Au1 P1 C8 -89(4) . . . . ?
S1' Au1 P1 C8 -144(8) . . . . ?
Au2 Au1 P1 C8 -21.6(4) . . . . ?
Au1 Au1 P1 C8 116.8(4) 2 . . . ?
N1 Au2 P2 C21 161(4) . . . . ?
N1' Au2 P2 C21 -150(18) . . . . ?
Au1 Au2 P2 C21 -96.4(4) . . . . ?
N1 Au2 P2 C27 37(4) . . . . ?
N1' Au2 P2 C27 87(18) . . . . ?
Au1 Au2 P2 C27 139.9(3) . . . . ?
N1 Au2 P2 C8 -76(4) . . . . ?
N1' Au2 P2 C8 -27(18) . . . . ?
Au1 Au2 P2 C8 26.6(4) . . . . ?
P1 Au1 S1 C1 80(4) . . . . ?
Au2 Au1 S1 C1 12.2(6) . . . . ?
Au1 Au1 S1 C1 -125.7(7) 2 . . . ?
Au1 S1 C1 N2 172.0(12) . . . . ?
Au1 S1 C1 N1 -10.3(15) . . . . ?
N2 C1 N1 C2 -2.0(16) . . . . ?
S1 C1 N1 C2 -179.8(11) . . . . ?
N2 C1 N1 Au2 174.9(13) . . . . ?
S1 C1 N1 Au2 -3(2) . . . . ?
P2 Au2 N1 C1 113(4) . . . . ?
Au1 Au2 N1 C1 10.8(12) . . . . ?
P2 Au2 N1 C2 -70(4) . . . . ?
Au1 Au2 N1 C2 -173.0(12) . . . . ?
C1 N1 C2 C3 -175.8(15) . . . . ?
Au2 N1 C2 C3 7(2) . . . . ?
C1 N1 C2 C7 0.6(14) . . . . ?
Au2 N1 C2 C7 -176.3(12) . . . . ?
C7 C2 C3 C4 2(2) . . . . ?
N1 C2 C3 C4 177.9(14) . . . . ?
C2 C3 C4 C5 0(2) . . . . ?
C3 C4 C5 C6 -3(3) . . . . ?
C3 C4 C5 Cl1 179.7(13) . . . . ?
C4 C5 C6 C7 3(3) . . . . ?
Cl1 C5 C6 C7 -179.2(12) . . . . ?
C5 C6 C7 C2 -1(2) . . . . ?
C5 C6 C7 N2 -179.8(15) . . . . ?
C3 C2 C7 C6 -1(2) . . . . ?
N1 C2 C7 C6 -178.2(13) . . . . ?
C3 C2 C7 N2 177.6(13) . . . . ?
N1 C2 C7 N2 0.7(16) . . . . ?
N1 C1 N2 C7 2.3(17) . . . . ?
S1 C1 N2 C7 -179.7(10) . . . . ?
C6 C7 N2 C1 177.0(15) . . . . ?
C2 C7 N2 C1 -1.8(16) . . . . ?
P1 Au1 S1' C1' 136(7) . . . . ?
Au2 Au1 S1' C1' 13.6(11) . . . . ?
Au1 Au1 S1' C1' -123.8(13) 2 . . . ?
Au1 S1' C1' N2' 166(2) . . . . ?
Au1 S1' C1' N1' -14(2) . . . . ?
N2' C1' N1' C2' 0.00(17) . . . . ?
S1' C1' N1' C2' 180.00(11) . . . . ?
N2' C1' N1' Au2 -177(3) . . . . ?
S1' C1' N1' Au2 3(3) . . . . ?
P2 Au2 N1' C1' 60(19) . . . . ?
Au1 Au2 N1' C1' 7(2) . . . . ?
P2 Au2 N1' C2' -115(17) . . . . ?
Au1 Au2 N1' C2' -169(2) . . . . ?
C1' N1' C2' C3' 180.0(3) . . . . ?
Au2 N1' C2' C3' -4(3) . . . . ?
C1' N1' C2' C7' 0.0(2) . . . . ?
Au2 N1' C2' C7' 176(3) . . . . ?
C7' C2' C3' C4' 0.0(4) . . . . ?
N1' C2' C3' C4' 180.0(2) . . . . ?
C2' C3' C4' C5' 0.0(4) . . . . ?
C2' C3' C4' Cl1' -175(3) . . . . ?
C3' C4' C5' C6' 0.0(4) . . . . ?
Cl1' C4' C5' C6' 175(2) . . . . ?
C4' C5' C6' C7' 0.0(4) . . . . ?
C5' C6' C7' C2' 0.0(4) . . . . ?
C5' C6' C7' N2' 180.0(3) . . . . ?
C3' C2' C7' C6' 0.0(4) . . . . ?
N1' C2' C7' C6' 180.0(2) . . . . ?
C3' C2' C7' N2' -180.0(3) . . . . ?
N1' C2' C7' N2' 0.0(3) . . . . ?
N1' C1' N2' C7' 0.0(2) . . . . ?
S1' C1' N2' C7' 180.00(14) . . . . ?
C6' C7' N2' C1' -180.0(2) . . . . ?
C2' C7' N2' C1' 0.0(3) . . . . ?
C15 P1 C8 P2 175.4(6) . . . . ?
C9 P1 C8 P2 -75.6(18) . . . . ?
C9' P1 C8 P2 -75.1(15) . . . . ?
Au1 P1 C8 P2 47.4(6) . . . . ?
C21 P2 C8 P1 78.4(7) . . . . ?
C27 P2 C8 P1 -169.7(6) . . . . ?
Au2 P2 C8 P1 -50.2(6) . . . . ?
C15 P1 C9 C10 -145(3) . . . . ?
C9' P1 C9 C10 -53(100) . . . . ?
C8 P1 C9 C10 105(3) . . . . ?
Au1 P1 C9 C10 -16(4) . . . . ?
C15 P1 C9 C14 43(3) . . . . ?
C9' P1 C9 C14 136(100) . . . . ?
C8 P1 C9 C14 -66(3) . . . . ?
Au1 P1 C9 C14 172.1(14) . . . . ?
C14 C9 C10 C11 0.0 . . . . ?
P1 C9 C10 C11 -171(5) . . . . ?
C9 C10 C11 C12 0.0 . . . . ?
C10 C11 C12 C13 0.0 . . . . ?
C11 C12 C13 C14 0.0 . . . . ?
C12 C13 C14 C9 0.0 . . . . ?
C10 C9 C14 C13 0.0 . . . . ?
P1 C9 C14 C13 172(5) . . . . ?
C15 P1 C9' C10' -135.9(17) . . . . ?
C9 P1 C9' C10' 136(100) . . . . ?
C8 P1 C9' C10' 114(2) . . . . ?
Au1 P1 C9' C10' -7(3) . . . . ?
C15 P1 C9' C14' 37(3) . . . . ?
C9 P1 C9' C14' -51(100) . . . . ?
C8 P1 C9' C14' -73(2) . . . . ?
Au1 P1 C9' C14' 165.5(15) . . . . ?
C14' C9' C10' C11' 0.0 . . . . ?
P1 C9' C10' C11' 173(4) . . . . ?
C9' C10' C11' C12' 0.0 . . . . ?
C10' C11' C12' C13' 0.0 . . . . ?
C11' C12' C13' C14' 0.0 . . . . ?
C12' C13' C14' C9' 0.0 . . . . ?
C10' C9' C14' C13' 0.0 . . . . ?
P1 C9' C14' C13' -173(4) . . . . ?
C9 P1 C15 C16 -104(3) . . . . ?
C9' P1 C15 C16 -106(2) . . . . ?
C8 P1 C15 C16 5.5(11) . . . . ?
Au1 P1 C15 C16 129.1(9) . . . . ?
C9 P1 C15 C20 72(3) . . . . ?
C9' P1 C15 C20 71(2) . . . . ?
C8 P1 C15 C20 -178.3(8) . . . . ?
Au1 P1 C15 C20 -54.7(9) . . . . ?
C20 C15 C16 C17 -0.8(16) . . . . ?
P1 C15 C16 C17 175.4(9) . . . . ?
C15 C16 C17 C18 -0.2(19) . . . . ?
C16 C17 C18 C19 1.2(19) . . . . ?
C17 C18 C19 C20 -1.1(18) . . . . ?
C18 C19 C20 C15 0.1(16) . . . . ?
C16 C15 C20 C19 0.9(15) . . . . ?
P1 C15 C20 C19 -175.5(8) . . . . ?
C27 P2 C21 C22 -64.1(11) . . . . ?
C8 P2 C21 C22 44.8(11) . . . . ?
Au2 P2 C21 C22 169.3(9) . . . . ?
C27 P2 C21 C26 114.8(10) . . . . ?
C8 P2 C21 C26 -136.2(10) . . . . ?
Au2 P2 C21 C26 -11.8(11) . . . . ?
C26 C21 C22 C23 1.2(19) . . . . ?
P2 C21 C22 C23 -179.9(10) . . . . ?
C21 C22 C23 C24 -2(2) . . . . ?
C22 C23 C24 C25 1(2) . . . . ?
C23 C24 C25 C26 1(2) . . . . ?
C24 C25 C26 C21 -1(2) . . . . ?
C22 C21 C26 C25 0.4(19) . . . . ?
P2 C21 C26 C25 -178.7(10) . . . . ?
C21 P2 C27 C28 88.9(10) . . . . ?
C8 P2 C27 C28 -23.6(11) . . . . ?
Au2 P2 C27 C28 -141.6(9) . . . . ?
C21 P2 C27 C32 -96.8(11) . . . . ?
C8 P2 C27 C32 150.7(10) . . . . ?
Au2 P2 C27 C32 32.7(11) . . . . ?
C32 C27 C28 C29 -1.4(17) . . . . ?
P2 C27 C28 C29 173.0(9) . . . . ?
C27 C28 C29 C30 1.6(19) . . . . ?
C28 C29 C30 C31 -2(2) . . . . ?
C29 C30 C31 C32 2(3) . . . . ?
C28 C27 C32 C31 1(2) . . . . ?
P2 C27 C32 C31 -173.4(12) . . . . ?
C30 C31 C32 C27 -1(3) . . . . ?
